data_4519095
loop_
_publ_author_name
'Liu, Li-Xia'
'Huang, Wen-Jun'
'Xie, Qing-Xian'
'Wu, Bo'
'Yu, Chang-Bin'
'Zhou, Yong-Gui'

_publ_section_title
;
 Dynamic Kinetic Resolution of Flavonoids via Asymmetric Allylic
 Alkylation: Construction of Two Contiguous Stereogenic Centers on
 Nucleophiles
;
_journal_name_full 'ACS Catalysis'
_journal_page_first 12859
_journal_page_last 12863
_journal_paper_doi 10.1021/acscatal.1c03732
_journal_year 2021
_chemical_absolute_configuration ad
_chemical_formula_sum 'C28 H26 O4'
_chemical_formula_weight 426.49
_space_group_crystal_system monoclinic
_space_group_IT_number 4
_space_group_name_Hall 'P 2yb'
_space_group_name_H-M_alt 'P 1 21 1'
_atom_sites_solution_hydrogens geom
_audit_creation_method SHELXL-2013
_cell_angle_alpha 90
_cell_angle_beta 100.1150(10)
_cell_angle_gamma 90
_cell_formula_units_Z 2
_cell_length_a 11.6722(2)
_cell_length_b 8.2130(2)
_cell_length_c 12.1784(2)
_cell_measurement_reflns_used 9893
_cell_measurement_temperature 293(2)
_cell_measurement_theta_max 139.811
_cell_measurement_theta_min 14.502
_cell_volume 1149.32(4)
_computing_cell_refinement 'Bruker SAINT'
_computing_data_collection 'Bruker APEX2'
_computing_data_reduction 'Bruker SAINT'
_computing_molecular_graphics 'Bruker SHELXTL'
_computing_publication_material 'Bruker SHELXTL'
_computing_structure_refinement 'SHELXL-2013 (Sheldrick, 2013)'
_computing_structure_solution 'SHELXS-97 (Sheldrick 2008)'
_diffrn_ambient_temperature 293(2)
_diffrn_measured_fraction_theta_full 0.982
_diffrn_measured_fraction_theta_max 0.984
_diffrn_measurement_device_type 'Bruker APEX-II CCD'
_diffrn_measurement_method '\f and \w scans'
_diffrn_radiation_type CuK\a
_diffrn_radiation_wavelength 1.54178
_diffrn_reflns_av_R_equivalents 0.0649
_diffrn_reflns_av_unetI/netI 0.0501
_diffrn_reflns_Laue_measured_fraction_full 0.982
_diffrn_reflns_Laue_measured_fraction_max 0.984
_diffrn_reflns_limit_h_max 13
_diffrn_reflns_limit_h_min -12
_diffrn_reflns_limit_k_max 9
_diffrn_reflns_limit_k_min -9
_diffrn_reflns_limit_l_max 14
_diffrn_reflns_limit_l_min -14
_diffrn_reflns_number 19299
_diffrn_reflns_point_group_measured_fraction_full 0.975
_diffrn_reflns_point_group_measured_fraction_max 0.978
_diffrn_reflns_theta_full 67.679
_diffrn_reflns_theta_max 67.489
_diffrn_reflns_theta_min 3.687
_exptl_absorpt_coefficient_mu 0.653
_exptl_absorpt_correction_T_max 0.7533
_exptl_absorpt_correction_T_min 0.3942
_exptl_absorpt_correction_type multi-scan
_exptl_absorpt_process_details sadabs
_exptl_crystal_colour colorless
_exptl_crystal_density_diffrn 1.232
_exptl_crystal_description prismatic
_exptl_crystal_F_000 452
_exptl_crystal_size_max 0.200
_exptl_crystal_size_mid 0.150
_exptl_crystal_size_min 0.080
_refine_diff_density_max 0.195
_refine_diff_density_min -0.186
_refine_diff_density_rms 0.039
_refine_ls_abs_structure_details
; 
 Flack x determined using 1662 quotients [(I+)-(I-)]/[(I+)+(I-)] 
 (Parsons and Flack (2004), Acta Cryst. A60, s61). 
;
_refine_ls_abs_structure_Flack 0.02(12)
_refine_ls_extinction_coef 0.049(7)
_refine_ls_extinction_expression Fc^*^=kFc[1+0.001xFc^2^\l^3^/sin(2\q)]^-1/4^
_refine_ls_extinction_method SHELXL
_refine_ls_goodness_of_fit_ref 1.060
_refine_ls_hydrogen_treatment constr
_refine_ls_matrix_type full
_refine_ls_number_parameters 291
_refine_ls_number_reflns 4042
_refine_ls_number_restraints 1
_refine_ls_restrained_S_all 1.060
_refine_ls_R_factor_all 0.0507
_refine_ls_R_factor_gt 0.0481
_refine_ls_shift/su_max 0.000
_refine_ls_shift/su_mean 0.000
_refine_ls_structure_factor_coef Fsqd
_refine_ls_weighting_details 'w=1/[\s^2^(Fo^2^)+(0.0724P)^2^+0.0957P] where P=(Fo^2^+2Fc^2^)/3'
_refine_ls_weighting_scheme calc
_refine_ls_wR_factor_gt 0.1202
_refine_ls_wR_factor_ref 0.1245
_reflns_Friedel_coverage 0.847
_reflns_Friedel_fraction_full 0.968
_reflns_Friedel_fraction_max 0.970
_reflns_number_gt 3812
_reflns_number_total 4042
_reflns_threshold_expression 'I > 2\s(I)'
_cod_data_source_file cs1c03732_si_002.cif
_cod_data_source_block cu_d8v20655_0m
_cod_original_sg_symbol_H-M 'P 21'
_cod_database_code 4519095
_shelx_space_group_comment
; 
The symmetry employed for this shelxl refinement is uniquely defined 
by the following loop, which should always be used as a source of 
symmetry information in preference to the above space-group names. 
They are only intended as comments. 
;
_shelx_estimated_absorpt_t_min 0.881
_shelx_estimated_absorpt_t_max 0.950
_shelxl_version_number 2013-4

loop_
_space_group_symop_operation_xyz
'x, y, z'
'-x, y+1/2, -z'

loop_
_atom_site_label
_atom_site_type_symbol
_atom_site_fract_x
_atom_site_fract_y
_atom_site_fract_z
_atom_site_U_iso_or_equiv
_atom_site_adp_type
_atom_site_occupancy
_atom_site_site_symmetry_order
_atom_site_calc_flag
_atom_site_refinement_flags_posn
_atom_site_refinement_flags_adp
_atom_site_refinement_flags_occupancy
_atom_site_disorder_assembly
_atom_site_disorder_group
O1 O 0.9239(2) 0.6710(3) 0.2114(2) 0.0709(7) Uani 1 1 d . . . . .
O2 O 0.76470(17) 0.2368(2) 0.24826(16) 0.0530(5) Uani 1 1 d . . . . .
O3 O 0.7674(3) 0.5980(4) 0.46699(19) 0.0882(9) Uani 1 1 d . . . . .
O4 O 0.9069(2) 0.4469(4) 0.42372(19) 0.0926(10) Uani 1 1 d . . . . .
C1 C 0.8615(2) 0.2418(4) 0.1996(2) 0.0500(6) Uani 1 1 d . . . . .
C2 C 0.9069(3) 0.0934(4) 0.1735(3) 0.0671(9) Uani 1 1 d . . . . .
H2 H 0.8707 -0.0034 0.1875 0.081 Uiso 1 1 calc R U . . .
C3 C 1.0054(4) 0.0909(5) 0.1272(3) 0.0816(12) Uani 1 1 d . . . . .
H3 H 1.0358 -0.0083 0.1093 0.098 Uiso 1 1 calc R U . . .
C4 C 1.0602(4) 0.2335(7) 0.1067(4) 0.0903(13) Uani 1 1 d . . . . .
H4 H 1.1271 0.2298 0.0749 0.108 Uiso 1 1 calc R U . . .
C5 C 1.0164(3) 0.3820(6) 0.1330(3) 0.0734(9) Uani 1 1 d . . . . .
H5 H 1.0536 0.4781 0.1192 0.088 Uiso 1 1 calc R U . . .
C6 C 0.9155(2) 0.3870(4) 0.1808(2) 0.0508(6) Uani 1 1 d . . . . .
C7 C 0.8741(2) 0.5433(3) 0.2179(2) 0.0480(6) Uani 1 1 d . . . . .
C8 C 0.7653(2) 0.5368(3) 0.2737(2) 0.0417(5) Uani 1 1 d . . . . .
C9 C 0.6936(2) 0.3800(3) 0.2361(2) 0.0414(5) Uani 1 1 d . . . . .
H9 H 0.6609 0.3919 0.1567 0.050 Uiso 1 1 calc R U . . .
C10 C 0.5939(2) 0.3501(3) 0.2973(2) 0.0465(6) Uani 1 1 d . . . . .
C11 C 0.4838(3) 0.4075(4) 0.2518(3) 0.0602(7) Uani 1 1 d . . . . .
H11 H 0.4721 0.4609 0.1834 0.072 Uiso 1 1 calc R U . . .
C12 C 0.3915(3) 0.3854(5) 0.3078(4) 0.0827(11) Uani 1 1 d . . . . .
H12 H 0.3183 0.4257 0.2775 0.099 Uiso 1 1 calc R U . . .
C13 C 0.4073(4) 0.3054(5) 0.4067(4) 0.0859(12) Uani 1 1 d . . . . .
H13 H 0.3448 0.2912 0.4437 0.103 Uiso 1 1 calc R U . . .
C14 C 0.5148(4) 0.2450(5) 0.4525(3) 0.0779(10) Uani 1 1 d . . . . .
H14 H 0.5247 0.1892 0.5200 0.093 Uiso 1 1 calc R U . . .
C15 C 0.6088(3) 0.2673(4) 0.3980(3) 0.0607(8) Uani 1 1 d . . . . .
H15 H 0.6816 0.2267 0.4291 0.073 Uiso 1 1 calc R U . . .
C16 C 0.6907(2) 0.6907(3) 0.2472(2) 0.0463(6) Uani 1 1 d . . . . .
H16A H 0.6240 0.6796 0.2842 0.056 Uiso 1 1 calc R U . . .
H16B H 0.7360 0.7818 0.2820 0.056 Uiso 1 1 calc R U . . .
C17 C 0.6453(2) 0.7377(3) 0.1281(2) 0.0482(6) Uani 1 1 d . . . . .
C18 C 0.6701(3) 0.6685(4) 0.0374(2) 0.0579(7) Uani 1 1 d . . . . .
H18A H 0.7210 0.5804 0.0435 0.069 Uiso 1 1 calc R U . . .
H18B H 0.6369 0.7077 -0.0325 0.069 Uiso 1 1 calc R U . . .
C19 C 0.5649(3) 0.8842(4) 0.1188(3) 0.0617(7) Uani 1 1 d . . . . .
H19A H 0.6028 0.9699 0.1667 0.074 Uiso 1 1 calc R U . . .
H19B H 0.5533 0.9242 0.0427 0.074 Uiso 1 1 calc R U . . .
C20 C 0.4479(2) 0.8505(3) 0.1497(2) 0.0535(7) Uani 1 1 d . . . . .
C21 C 0.4168(3) 0.9133(5) 0.2446(3) 0.0716(9) Uani 1 1 d . . . . .
H21 H 0.4687 0.9798 0.2911 0.086 Uiso 1 1 calc R U . . .
C22 C 0.3082(4) 0.8786(7) 0.2725(4) 0.0898(12) Uani 1 1 d . . . . .
H22 H 0.2890 0.9208 0.3378 0.108 Uiso 1 1 calc R U . . .
C23 C 0.2310(3) 0.7842(6) 0.2053(4) 0.0841(12) Uani 1 1 d . . . . .
H23 H 0.1589 0.7614 0.2242 0.101 Uiso 1 1 calc R U . . .
C24 C 0.2593(3) 0.7224(5) 0.1094(3) 0.0774(10) Uani 1 1 d . . . . .
H24 H 0.2058 0.6585 0.0627 0.093 Uiso 1 1 calc R U . . .
C25 C 0.3668(3) 0.7541(4) 0.0812(3) 0.0637(8) Uani 1 1 d . . . . .
H25 H 0.3851 0.7106 0.0159 0.076 Uiso 1 1 calc R U . . .
C26 C 0.8109(2) 0.5334(3) 0.3988(2) 0.0479(6) Uani 1 1 d . . . . .
C27 C 0.9736(4) 0.4544(8) 0.5360(3) 0.1031(17) Uani 1 1 d . . . . .
H27A H 0.9652 0.3538 0.5755 0.124 Uiso 1 1 calc R U . . .
H27B H 0.9464 0.5436 0.5770 0.124 Uiso 1 1 calc R U . . .
C28 C 1.0972(5) 0.4800(8) 0.5259(5) 0.1161(18) Uani 1 1 d . . . . .
H28A H 1.1225 0.3925 0.4837 0.174 Uiso 1 1 calc R U . . .
H28B H 1.1443 0.4826 0.5990 0.174 Uiso 1 1 calc R U . . .
H28C H 1.1048 0.5814 0.4887 0.174 Uiso 1 1 calc R U . . .

loop_
_atom_site_aniso_label
_atom_site_aniso_U_11
_atom_site_aniso_U_22
_atom_site_aniso_U_33
_atom_site_aniso_U_23
_atom_site_aniso_U_13
_atom_site_aniso_U_12
O1 0.0593(13) 0.0593(13) 0.1006(19) -0.0076(12) 0.0318(12) -0.0131(10)
O2 0.0640(11) 0.0387(9) 0.0597(11) 0.0020(8) 0.0200(9) 0.0035(8)
O3 0.1008(18) 0.119(2) 0.0461(12) -0.0104(13) 0.0171(12) 0.0399(16)
O4 0.0815(16) 0.139(3) 0.0479(13) -0.0244(14) -0.0133(11) 0.0487(16)
C1 0.0608(15) 0.0512(14) 0.0380(13) -0.0002(11) 0.0088(10) 0.0116(12)
C2 0.086(2) 0.0592(19) 0.0558(18) -0.0026(13) 0.0116(16) 0.0217(16)
C3 0.090(3) 0.086(3) 0.070(2) -0.0134(19) 0.0151(19) 0.041(2)
C4 0.073(2) 0.121(4) 0.085(3) -0.010(3) 0.0363(19) 0.029(2)
C5 0.0616(18) 0.091(2) 0.075(2) -0.0082(19) 0.0305(16) 0.0066(18)
C6 0.0486(13) 0.0608(16) 0.0439(14) -0.0043(12) 0.0107(11) 0.0060(12)
C7 0.0447(13) 0.0527(14) 0.0481(15) -0.0042(12) 0.0124(10) -0.0037(12)
C8 0.0435(12) 0.0419(12) 0.0410(13) -0.0035(10) 0.0111(9) -0.0023(10)
C9 0.0478(12) 0.0375(12) 0.0391(12) -0.0009(9) 0.0084(9) -0.0011(9)
C10 0.0527(14) 0.0410(14) 0.0466(14) 0.0014(10) 0.0112(11) -0.0070(10)
C11 0.0518(15) 0.0574(16) 0.0706(19) 0.0113(14) 0.0091(13) -0.0049(12)
C12 0.0530(17) 0.077(2) 0.123(3) 0.004(2) 0.0306(19) -0.0078(16)
C13 0.083(2) 0.073(2) 0.117(3) -0.001(2) 0.058(2) -0.0165(19)
C14 0.105(3) 0.070(2) 0.068(2) 0.0081(17) 0.040(2) -0.018(2)
C15 0.0702(18) 0.0605(18) 0.0524(16) 0.0097(13) 0.0135(13) -0.0055(14)
C16 0.0515(14) 0.0405(13) 0.0488(15) -0.0056(10) 0.0141(11) -0.0012(10)
C17 0.0519(14) 0.0410(13) 0.0527(15) 0.0046(11) 0.0119(11) -0.0047(11)
C18 0.0678(18) 0.0586(16) 0.0480(16) 0.0108(12) 0.0120(13) -0.0003(13)
C19 0.0701(18) 0.0433(15) 0.0715(19) 0.0106(13) 0.0119(14) 0.0026(13)
C20 0.0591(16) 0.0408(14) 0.0564(16) 0.0054(11) -0.0015(12) 0.0086(11)
C21 0.070(2) 0.073(2) 0.068(2) -0.0180(16) 0.0038(16) 0.0057(16)
C22 0.082(2) 0.104(3) 0.088(3) -0.011(2) 0.027(2) 0.021(2)
C23 0.0586(18) 0.099(3) 0.094(3) 0.014(2) 0.0111(19) 0.0115(19)
C24 0.063(2) 0.082(2) 0.078(2) 0.0138(19) -0.0111(17) -0.0107(17)
C25 0.080(2) 0.0545(17) 0.0513(17) 0.0024(13) -0.0034(14) 0.0021(15)
C26 0.0530(14) 0.0475(13) 0.0435(14) -0.0073(11) 0.0092(11) -0.0017(11)
C27 0.105(3) 0.147(4) 0.0450(19) -0.017(2) -0.0209(19) 0.039(3)
C28 0.103(3) 0.113(4) 0.112(4) -0.017(3) -0.039(3) 0.008(3)

loop_
_atom_type_symbol
_atom_type_description
_atom_type_scat_dispersion_real
_atom_type_scat_dispersion_imag
_atom_type_scat_source
C C 0.0181 0.0091 'International Tables Vol C Tables 4.2.6.8 and 6.1.1.4'
H H 0.0000 0.0000 'International Tables Vol C Tables 4.2.6.8 and 6.1.1.4'
O O 0.0492 0.0322 'International Tables Vol C Tables 4.2.6.8 and 6.1.1.4'

loop_
_geom_angle_atom_site_label_1
_geom_angle_atom_site_label_2
_geom_angle_atom_site_label_3
_geom_angle
_geom_angle_site_symmetry_1
_geom_angle_site_symmetry_3
_geom_angle_publ_flag
C1 O2 C9 116.0(2) . . ?
C26 O4 C27 119.2(3) . . ?
O2 C1 C6 122.1(2) . . ?
O2 C1 C2 116.8(3) . . ?
C6 C1 C2 121.0(3) . . ?
C3 C2 C1 119.4(4) . . ?
C3 C2 H2 120.3 . . ?
C1 C2 H2 120.3 . . ?
C2 C3 C4 120.9(3) . . ?
C2 C3 H3 119.6 . . ?
C4 C3 H3 119.6 . . ?
C3 C4 C5 120.3(3) . . ?
C3 C4 H4 119.8 . . ?
C5 C4 H4 119.8 . . ?
C4 C5 C6 119.6(4) . . ?
C4 C5 H5 120.2 . . ?
C6 C5 H5 120.2 . . ?
C1 C6 C5 118.8(3) . . ?
C1 C6 C7 121.2(2) . . ?
C5 C6 C7 119.9(3) . . ?
O1 C7 C6 123.4(2) . . ?
O1 C7 C8 120.1(2) . . ?
C6 C7 C8 116.4(2) . . ?
C26 C8 C16 108.1(2) . . ?
C26 C8 C7 105.74(19) . . ?
C16 C8 C7 111.0(2) . . ?
C26 C8 C9 110.7(2) . . ?
C16 C8 C9 111.22(19) . . ?
C7 C8 C9 109.9(2) . . ?
O2 C9 C10 107.36(19) . . ?
O2 C9 C8 112.10(19) . . ?
C10 C9 C8 114.2(2) . . ?
O2 C9 H9 107.6 . . ?
C10 C9 H9 107.6 . . ?
C8 C9 H9 107.6 . . ?
C15 C10 C11 118.9(3) . . ?
C15 C10 C9 122.0(2) . . ?
C11 C10 C9 119.1(2) . . ?
C12 C11 C10 120.3(3) . . ?
C12 C11 H11 119.9 . . ?
C10 C11 H11 119.9 . . ?
C13 C12 C11 120.3(4) . . ?
C13 C12 H12 119.9 . . ?
C11 C12 H12 119.9 . . ?
C12 C13 C14 120.6(3) . . ?
C12 C13 H13 119.7 . . ?
C14 C13 H13 119.7 . . ?
C13 C14 C15 120.0(4) . . ?
C13 C14 H14 120.0 . . ?
C15 C14 H14 120.0 . . ?
C10 C15 C14 120.0(3) . . ?
C10 C15 H15 120.0 . . ?
C14 C15 H15 120.0 . . ?
C17 C16 C8 120.3(2) . . ?
C17 C16 H16A 107.3 . . ?
C8 C16 H16A 107.3 . . ?
C17 C16 H16B 107.3 . . ?
C8 C16 H16B 107.3 . . ?
H16A C16 H16B 106.9 . . ?
C18 C17 C16 127.2(3) . . ?
C18 C17 C19 120.3(3) . . ?
C16 C17 C19 112.6(2) . . ?
C17 C18 H18A 120.0 . . ?
C17 C18 H18B 120.0 . . ?
H18A C18 H18B 120.0 . . ?
C20 C19 C17 114.3(2) . . ?
C20 C19 H19A 108.7 . . ?
C17 C19 H19A 108.7 . . ?
C20 C19 H19B 108.7 . . ?
C17 C19 H19B 108.7 . . ?
H19A C19 H19B 107.6 . . ?
C21 C20 C25 117.7(3) . . ?
C21 C20 C19 121.9(3) . . ?
C25 C20 C19 120.4(3) . . ?
C20 C21 C22 120.9(3) . . ?
C20 C21 H21 119.6 . . ?
C22 C21 H21 119.6 . . ?
C23 C22 C21 120.5(4) . . ?
C23 C22 H22 119.8 . . ?
C21 C22 H22 119.8 . . ?
C22 C23 C24 119.7(4) . . ?
C22 C23 H23 120.2 . . ?
C24 C23 H23 120.2 . . ?
C23 C24 C25 120.6(3) . . ?
C23 C24 H24 119.7 . . ?
C25 C24 H24 119.7 . . ?
C24 C25 C20 120.6(3) . . ?
C24 C25 H25 119.7 . . ?
C20 C25 H25 119.7 . . ?
O3 C26 O4 122.5(3) . . ?
O3 C26 C8 125.5(3) . . ?
O4 C26 C8 112.0(2) . . ?
O4 C27 C28 107.2(4) . . ?
O4 C27 H27A 110.3 . . ?
C28 C27 H27A 110.3 . . ?
O4 C27 H27B 110.3 . . ?
C28 C27 H27B 110.3 . . ?
H27A C27 H27B 108.5 . . ?
C27 C28 H28A 109.5 . . ?
C27 C28 H28B 109.5 . . ?
H28A C28 H28B 109.5 . . ?
C27 C28 H28C 109.5 . . ?
H28A C28 H28C 109.5 . . ?
H28B C28 H28C 109.5 . . ?

loop_
_geom_bond_atom_site_label_1
_geom_bond_atom_site_label_2
_geom_bond_distance
_geom_bond_site_symmetry_2
_geom_bond_publ_flag
O1 C7 1.208(4) . ?
O2 C1 1.366(3) . ?
O2 C9 1.432(3) . ?
O3 C26 1.174(3) . ?
O4 C26 1.316(4) . ?
O4 C27 1.452(4) . ?
C1 C6 1.386(4) . ?
C1 C2 1.388(4) . ?
C2 C3 1.366(6) . ?
C2 H2 0.9300 . ?
C3 C4 1.379(7) . ?
C3 H3 0.9300 . ?
C4 C5 1.382(6) . ?
C4 H4 0.9300 . ?
C5 C6 1.404(4) . ?
C5 H5 0.9300 . ?
C6 C7 1.470(4) . ?
C7 C8 1.543(3) . ?
C8 C26 1.524(4) . ?
C8 C16 1.537(4) . ?
C8 C9 1.561(3) . ?
C9 C10 1.509(3) . ?
C9 H9 0.9800 . ?
C10 C15 1.386(4) . ?
C10 C11 1.389(4) . ?
C11 C12 1.385(5) . ?
C11 H11 0.9300 . ?
C12 C13 1.355(7) . ?
C12 H12 0.9300 . ?
C13 C14 1.373(7) . ?
C13 H13 0.9300 . ?
C14 C15 1.390(5) . ?
C14 H14 0.9300 . ?
C15 H15 0.9300 . ?
C16 C17 1.505(4) . ?
C16 H16A 0.9700 . ?
C16 H16B 0.9700 . ?
C17 C18 1.318(4) . ?
C17 C19 1.517(4) . ?
C18 H18A 0.9300 . ?
C18 H18B 0.9300 . ?
C19 C20 1.505(4) . ?
C19 H19A 0.9700 . ?
C19 H19B 0.9700 . ?
C20 C21 1.371(5) . ?
C20 C25 1.394(4) . ?
C21 C22 1.399(6) . ?
C21 H21 0.9300 . ?
C22 C23 1.350(7) . ?
C22 H22 0.9300 . ?
C23 C24 1.366(6) . ?
C23 H23 0.9300 . ?
C24 C25 1.382(5) . ?
C24 H24 0.9300 . ?
C25 H25 0.9300 . ?
C27 C28 1.485(8) . ?
C27 H27A 0.9700 . ?
C27 H27B 0.9700 . ?
C28 H28A 0.9600 . ?
C28 H28B 0.9600 . ?
C28 H28C 0.9600 . ?

loop_
_geom_torsion_atom_site_label_1
_geom_torsion_atom_site_label_2
_geom_torsion_atom_site_label_3
_geom_torsion_atom_site_label_4
_geom_torsion
_geom_torsion_site_symmetry_1
_geom_torsion_site_symmetry_2
_geom_torsion_site_symmetry_3
_geom_torsion_site_symmetry_4
_geom_torsion_publ_flag
C9 O2 C1 C6 25.7(4) . . . . ?
C9 O2 C1 C2 -156.8(2) . . . . ?
O2 C1 C2 C3 -178.4(3) . . . . ?
C6 C1 C2 C3 -0.9(5) . . . . ?
C1 C2 C3 C4 0.3(6) . . . . ?
C2 C3 C4 C5 0.2(6) . . . . ?
C3 C4 C5 C6 -0.1(6) . . . . ?
O2 C1 C6 C5 178.4(3) . . . . ?
C2 C1 C6 C5 1.0(4) . . . . ?
O2 C1 C6 C7 3.2(4) . . . . ?
C2 C1 C6 C7 -174.2(3) . . . . ?
C4 C5 C6 C1 -0.5(5) . . . . ?
C4 C5 C6 C7 174.8(3) . . . . ?
C1 C6 C7 O1 173.8(3) . . . . ?
C5 C6 C7 O1 -1.3(4) . . . . ?
C1 C6 C7 C8 -2.5(4) . . . . ?
C5 C6 C7 C8 -177.6(3) . . . . ?
O1 C7 C8 C26 -80.2(3) . . . . ?
C6 C7 C8 C26 96.3(3) . . . . ?
O1 C7 C8 C16 36.9(3) . . . . ?
C6 C7 C8 C16 -146.7(2) . . . . ?
O1 C7 C8 C9 160.3(3) . . . . ?
C6 C7 C8 C9 -23.2(3) . . . . ?
C1 O2 C9 C10 -178.9(2) . . . . ?
C1 O2 C9 C8 -52.7(3) . . . . ?
C26 C8 C9 O2 -66.5(3) . . . . ?
C16 C8 C9 O2 173.32(19) . . . . ?
C7 C8 C9 O2 50.0(3) . . . . ?
C26 C8 C9 C10 55.9(3) . . . . ?
C16 C8 C9 C10 -64.3(3) . . . . ?
C7 C8 C9 C10 172.3(2) . . . . ?
O2 C9 C10 C15 38.6(3) . . . . ?
C8 C9 C10 C15 -86.3(3) . . . . ?
O2 C9 C10 C11 -141.6(3) . . . . ?
C8 C9 C10 C11 93.5(3) . . . . ?
C15 C10 C11 C12 1.5(5) . . . . ?
C9 C10 C11 C12 -178.3(3) . . . . ?
C10 C11 C12 C13 -1.1(6) . . . . ?
C11 C12 C13 C14 -0.1(7) . . . . ?
C12 C13 C14 C15 0.7(6) . . . . ?
C11 C10 C15 C14 -0.9(4) . . . . ?
C9 C10 C15 C14 178.9(3) . . . . ?
C13 C14 C15 C10 -0.2(5) . . . . ?
C26 C8 C16 C17 172.8(2) . . . . ?
C7 C8 C16 C17 57.2(3) . . . . ?
C9 C8 C16 C17 -65.5(3) . . . . ?
C8 C16 C17 C18 -6.6(4) . . . . ?
C8 C16 C17 C19 175.0(2) . . . . ?
C18 C17 C19 C20 109.7(3) . . . . ?
C16 C17 C19 C20 -71.7(3) . . . . ?
C17 C19 C20 C21 110.4(3) . . . . ?
C17 C19 C20 C25 -70.0(4) . . . . ?
C25 C20 C21 C22 1.3(5) . . . . ?
C19 C20 C21 C22 -179.1(4) . . . . ?
C20 C21 C22 C23 -1.0(7) . . . . ?
C21 C22 C23 C24 -0.1(7) . . . . ?
C22 C23 C24 C25 0.8(6) . . . . ?
C23 C24 C25 C20 -0.4(5) . . . . ?
C21 C20 C25 C24 -0.6(4) . . . . ?
C19 C20 C25 C24 179.8(3) . . . . ?
C27 O4 C26 O3 -11.5(6) . . . . ?
C27 O4 C26 C8 169.0(4) . . . . ?
C16 C8 C26 O3 24.6(4) . . . . ?
C7 C8 C26 O3 143.6(3) . . . . ?
C9 C8 C26 O3 -97.4(4) . . . . ?
C16 C8 C26 O4 -155.9(3) . . . . ?
C7 C8 C26 O4 -36.9(3) . . . . ?
C9 C8 C26 O4 82.1(3) . . . . ?
C26 O4 C27 C28 -132.2(4) . . . . ?
